data_2236029
loop_
_publ_author_name
'Chen, Xiao-Hua'
'Wu, Qiong-Jie'
'Chen, Li-Juan'
'Yang, Ming-Xing'

_publ_section_title
;
 (Ethanolato-\k<i>O</i>)[<i>N</i>'-(3-methoxy-2-oxidobenzylidene-\k<i>O</i>^2^)benzohydrazidato-\k^2^<i>N</i>',<i>O</i>]oxidovanadium(V)
;
_journal_coeditor_code XU5587
_journal_issue 8
_journal_name_full 'Acta Crystallographica Section E'
_journal_page_first m1101
_journal_page_last m1102
_journal_paper_doi 10.1107/S1600536812032229
_journal_volume 68
_journal_year 2012
_chemical_formula_iupac '[V (C15 H12 N2 O4) (C2 H5 O) O]'
_chemical_formula_moiety 'C17 H17 N2 O6 V'
_chemical_formula_sum 'C17 H17 N2 O6 V'
_chemical_formula_weight 396.27
_chemical_name_systematic
;
(Ethanolato-\k<i>O</i>)[<i>N</i>'-(3-methoxy-2-
oxidobenzylidene-\k<i>O</i>^2^)benzohydrazidato-
\k^2^<i>N</i>',<i>O</i>]oxidovanadium(V)
;
_space_group_IT_number 14
_symmetry_cell_setting monoclinic
_symmetry_space_group_name_Hall '-P 2ybc'
_symmetry_space_group_name_H-M 'P 1 21/c 1'
_atom_sites_solution_hydrogens geom
_atom_sites_solution_primary direct
_atom_sites_solution_secondary difmap
_audit_creation_method SHELXL-97
_cell_angle_alpha 90.00
_cell_angle_beta 94.107(16)
_cell_angle_gamma 90.00
_cell_formula_units_Z 4
_cell_length_a 15.808(5)
_cell_length_b 6.606(2)
_cell_length_c 16.693(8)
_cell_measurement_reflns_used 3243
_cell_measurement_temperature 293(2)
_cell_measurement_theta_max 27.48
_cell_measurement_theta_min 3.32
_cell_volume 1738.7(11)
_computing_cell_refinement 'TEXRAY (Molecular Structure Corporation, 1999)'
_computing_data_collection 'TEXRAY (Molecular Structure Corporation, 1999)'
_computing_data_reduction 'TEXSAN (Molecular Structure Corporation, 1999)'
_computing_molecular_graphics 'ORTEX (McArdle, 1995)'
_computing_publication_material 'SHELXL97 (Sheldrick, 2008)'
_computing_structure_refinement 'SHELXL97 (Sheldrick, 2008)'
_computing_structure_solution 'SHELXS97 (Sheldrick, 2008)'
_diffrn_ambient_temperature 293(2)
_diffrn_measured_fraction_theta_full 0.994
_diffrn_measured_fraction_theta_max 0.994
_diffrn_measurement_device_type 'Rigaku R-AXIS RAPID'
_diffrn_measurement_method '\w scans'
_diffrn_radiation_monochromator graphite
_diffrn_radiation_source 'fine-focus sealed tube'
_diffrn_radiation_type MoK\a
_diffrn_radiation_wavelength 0.71073
_diffrn_reflns_av_R_equivalents 0.0414
_diffrn_reflns_av_sigmaI/netI 0.0309
_diffrn_reflns_limit_h_max 20
_diffrn_reflns_limit_h_min -19
_diffrn_reflns_limit_k_max 7
_diffrn_reflns_limit_k_min -8
_diffrn_reflns_limit_l_max 21
_diffrn_reflns_limit_l_min -21
_diffrn_reflns_number 15371
_diffrn_reflns_theta_full 27.48
_diffrn_reflns_theta_max 27.48
_diffrn_reflns_theta_min 3.32
_exptl_absorpt_coefficient_mu 0.607
_exptl_absorpt_correction_T_max 0.924
_exptl_absorpt_correction_T_min 0.834
_exptl_absorpt_correction_type multi-scan
_exptl_absorpt_process_details '(TEXRAY; Molecular Structure Corporation, 1999)'
_exptl_crystal_colour dark-red
_exptl_crystal_density_diffrn 1.514
_exptl_crystal_density_method 'not measured'
_exptl_crystal_description prism
_exptl_crystal_F_000 816
_exptl_crystal_size_max 0.37
_exptl_crystal_size_mid 0.25
_exptl_crystal_size_min 0.13
_refine_diff_density_max 0.336
_refine_diff_density_min -0.223
_refine_ls_extinction_method none
_refine_ls_goodness_of_fit_ref 1.079
_refine_ls_hydrogen_treatment constr
_refine_ls_matrix_type full
_refine_ls_number_parameters 237
_refine_ls_number_reflns 3968
_refine_ls_number_restraints 0
_refine_ls_restrained_S_all 1.079
_refine_ls_R_factor_all 0.0483
_refine_ls_R_factor_gt 0.0378
_refine_ls_shift/su_max 0.001
_refine_ls_shift/su_mean 0.000
_refine_ls_structure_factor_coef Fsqd
_refine_ls_weighting_details 'calc w=1/[\s^2^(Fo^2^)+(0.0564P)^2^+0.3657P] where P=(Fo^2^+2Fc^2^)/3'
_refine_ls_weighting_scheme calc
_refine_ls_wR_factor_gt 0.0997
_refine_ls_wR_factor_ref 0.1045
_reflns_number_gt 3243
_reflns_number_total 3968
_reflns_threshold_expression I>2sigma(I)
_cod_data_source_file xu5587.cif
_cod_data_source_block I
_cod_original_cell_volume 1738.6(12)
_cod_original_sg_symbol_H-M 'P 21/c'
_cod_database_code 2236029
_cod_database_fobs_code 2236029

loop_
_symmetry_equiv_pos_as_xyz
'x, y, z'
'-x, y+1/2, -z+1/2'
'-x, -y, -z'
'x, -y-1/2, z-1/2'

loop_
_atom_site_type_symbol
_atom_site_label
_atom_site_fract_x
_atom_site_fract_y
_atom_site_fract_z
_atom_site_U_iso_or_equiv
_atom_site_adp_type
_atom_site_calc_flag
_atom_site_refinement_flags
_atom_site_occupancy
_atom_site_symmetry_multiplicity
V V1 0.327165(17) 0.03858(5) 0.379657(17) 0.03227(11) Uani d . 1 1
O O1 0.30812(8) 0.2237(2) 0.45811(8) 0.0442(3) Uani d . 1 1
O O2 0.35894(10) 0.5229(2) 0.55498(9) 0.0496(4) Uani d . 1 1
O O3 0.28941(8) -0.2038(2) 0.32138(8) 0.0407(3) Uani d . 1 1
O O4 0.04552(9) -0.2451(3) 0.20545(12) 0.0782(6) Uani d . 1 1
H H4B 0.0647 -0.1583 0.2368 0.117 Uiso calc R 1 1
O O5 0.36775(9) 0.1609(2) 0.31098(9) 0.0516(4) Uani d . 1 1
O O6 0.40591(8) -0.1056(2) 0.43088(8) 0.0435(3) Uani d . 1 1
N N1 0.19698(9) 0.0812(2) 0.34927(8) 0.0328(3) Uani d . 1 1
N N2 0.15908(9) -0.0609(2) 0.29735(9) 0.0372(4) Uani d . 1 1
C C1 0.25579(11) 0.3816(3) 0.46463(10) 0.0357(4) Uani d . 1 1
C C2 0.17609(11) 0.3877(3) 0.42268(10) 0.0358(4) Uani d . 1 1
C C3 0.12022(13) 0.5497(3) 0.43503(12) 0.0472(5) Uani d . 1 1
H H3A 0.0668 0.5530 0.4077 0.057 Uiso calc R 1 1
C C4 0.14474(15) 0.7014(4) 0.48709(13) 0.0546(6) Uani d . 1 1
H H4A 0.1078 0.8079 0.4952 0.065 Uiso calc R 1 1
C C5 0.22441(14) 0.6982(3) 0.52816(12) 0.0488(5) Uani d . 1 1
H H5A 0.2402 0.8029 0.5633 0.059 Uiso calc R 1 1
C C6 0.28039(13) 0.5414(3) 0.51739(11) 0.0394(4) Uani d . 1 1
C C7 0.38639(16) 0.6801(4) 0.60921(14) 0.0617(6) Uani d . 1 1
H H7A 0.4451 0.6602 0.6263 0.092 Uiso calc R 1 1
H H7B 0.3531 0.6772 0.6551 0.092 Uiso calc R 1 1
H H7C 0.3795 0.8087 0.5828 0.092 Uiso calc R 1 1
C C8 0.14914(11) 0.2298(3) 0.36837(11) 0.0366(4) Uani d . 1 1
H H8A 0.0938 0.2341 0.3453 0.044 Uiso calc R 1 1
C C9 0.21338(11) -0.2052(3) 0.28567(10) 0.0342(4) Uani d . 1 1
C C10 0.18783(11) -0.3739(3) 0.23241(10) 0.0353(4) Uani d . 1 1
C C11 0.10557(12) -0.3869(4) 0.19530(13) 0.0471(5) Uani d . 1 1
C C12 0.08370(15) -0.5527(4) 0.14672(14) 0.0570(6) Uani d . 1 1
H H12A 0.0287 -0.5640 0.1234 0.068 Uiso calc R 1 1
C C13 0.14231(15) -0.6997(4) 0.13284(13) 0.0541(5) Uani d . 1 1
H H13A 0.1269 -0.8090 0.0998 0.065 Uiso calc R 1 1
C C14 0.22383(15) -0.6862(3) 0.16759(13) 0.0509(5) Uani d . 1 1
H H14A 0.2636 -0.7851 0.1575 0.061 Uiso calc R 1 1
C C15 0.24613(13) -0.5261(3) 0.21720(11) 0.0409(4) Uani d . 1 1
H H15A 0.3010 -0.5186 0.2411 0.049 Uiso calc R 1 1
C C16 0.47854(16) -0.2211(5) 0.41625(15) 0.0726(8) Uani d . 1 1
H H16A 0.4651 -0.3632 0.4225 0.087 Uiso calc R 1 1
H H16B 0.5233 -0.1876 0.4569 0.087 Uiso calc R 1 1
C C17 0.51099(16) -0.1928(5) 0.33759(16) 0.0734(8) Uani d . 1 1
H H17A 0.5644 -0.2613 0.3359 0.110 Uiso calc R 1 1
H H17B 0.5186 -0.0510 0.3279 0.110 Uiso calc R 1 1
H H17C 0.4713 -0.2476 0.2970 0.110 Uiso calc R 1 1

loop_
_atom_site_aniso_label
_atom_site_aniso_U_11
_atom_site_aniso_U_22
_atom_site_aniso_U_33
_atom_site_aniso_U_12
_atom_site_aniso_U_13
_atom_site_aniso_U_23
V1 0.02768(17) 0.03613(19) 0.03235(17) 0.00497(12) -0.00236(11) -0.00102(12)
O1 0.0396(7) 0.0454(8) 0.0458(7) 0.0120(6) -0.0079(5) -0.0127(6)
O2 0.0487(8) 0.0503(8) 0.0481(8) 0.0044(7) -0.0073(6) -0.0160(7)
O3 0.0343(7) 0.0413(7) 0.0453(7) 0.0066(6) -0.0066(5) -0.0083(6)
O4 0.0364(8) 0.0960(14) 0.0991(14) 0.0110(9) -0.0166(8) -0.0531(11)
O5 0.0450(8) 0.0587(10) 0.0510(8) 0.0002(7) 0.0032(6) 0.0117(7)
O6 0.0391(7) 0.0507(8) 0.0391(7) 0.0148(6) -0.0069(5) -0.0039(6)
N1 0.0296(7) 0.0363(8) 0.0319(7) 0.0023(6) -0.0013(6) -0.0012(6)
N2 0.0315(8) 0.0398(9) 0.0393(8) 0.0004(7) -0.0037(6) -0.0058(7)
C1 0.0397(9) 0.0352(9) 0.0327(9) 0.0047(8) 0.0053(7) -0.0010(7)
C2 0.0365(9) 0.0382(10) 0.0329(9) 0.0065(8) 0.0047(7) 0.0011(7)
C3 0.0441(11) 0.0514(13) 0.0454(11) 0.0150(9) -0.0011(9) -0.0037(9)
C4 0.0640(14) 0.0497(13) 0.0499(12) 0.0238(11) 0.0034(10) -0.0062(10)
C5 0.0661(13) 0.0419(11) 0.0384(10) 0.0080(10) 0.0030(9) -0.0084(9)
C6 0.0464(11) 0.0398(10) 0.0319(9) 0.0032(8) 0.0024(7) -0.0022(8)
C7 0.0697(15) 0.0599(15) 0.0529(13) 0.0004(12) -0.0131(11) -0.0198(11)
C8 0.0298(8) 0.0419(10) 0.0376(9) 0.0043(8) -0.0002(7) 0.0021(8)
C9 0.0347(9) 0.0370(10) 0.0306(8) 0.0002(8) 0.0003(7) 0.0020(7)
C10 0.0381(9) 0.0386(10) 0.0294(8) -0.0028(8) 0.0037(7) 0.0005(7)
C11 0.0383(10) 0.0558(12) 0.0471(11) -0.0018(9) 0.0030(8) -0.0124(10)
C12 0.0467(12) 0.0691(16) 0.0548(13) -0.0144(11) 0.0012(10) -0.0193(11)
C13 0.0692(15) 0.0495(13) 0.0442(11) -0.0149(11) 0.0076(10) -0.0117(9)
C14 0.0667(14) 0.0398(11) 0.0464(11) 0.0052(10) 0.0061(10) -0.0048(9)
C15 0.0467(11) 0.0382(10) 0.0376(10) 0.0027(8) 0.0008(8) 0.0014(8)
C16 0.0608(15) 0.094(2) 0.0636(15) 0.0445(15) 0.0118(12) 0.0132(14)
C17 0.0587(15) 0.087(2) 0.0769(18) 0.0242(14) 0.0189(13) 0.0034(15)

loop_
_atom_type_symbol
_atom_type_description
_atom_type_scat_dispersion_real
_atom_type_scat_dispersion_imag
_atom_type_scat_source
C C 0.0033 0.0016 'International Tables Vol C Tables 4.2.6.8 and 6.1.1.4'
H H 0.0000 0.0000 'International Tables Vol C Tables 4.2.6.8 and 6.1.1.4'
N N 0.0061 0.0033 'International Tables Vol C Tables 4.2.6.8 and 6.1.1.4'
O O 0.0106 0.0060 'International Tables Vol C Tables 4.2.6.8 and 6.1.1.4'
V V 0.3005 0.5294 'International Tables Vol C Tables 4.2.6.8 and 6.1.1.4'

loop_
_geom_angle_atom_site_label_1
_geom_angle_atom_site_label_2
_geom_angle_atom_site_label_3
_geom_angle
_geom_angle_publ_flag
O5 V1 O6 108.88(8) no
O5 V1 O1 105.89(9) no
O6 V1 O1 99.34(7) no
O5 V1 O3 100.64(8) no
O6 V1 O3 88.75(6) no
O1 V1 O3 147.85(6) no
O5 V1 N1 101.43(7) no
O6 V1 N1 147.57(7) no
O1 V1 N1 82.81(6) no
O3 V1 N1 74.32(6) no
C1 O1 V1 135.34(12) no
C6 O2 C7 117.11(17) no
C9 O3 V1 118.32(12) no
C11 O4 H4B 109.5 no
C16 O6 V1 140.40(14) no
C8 N1 N2 115.75(15) no
C8 N1 V1 128.45(12) no
N2 N1 V1 115.61(11) no
C9 N2 N1 109.18(14) no
O1 C1 C2 121.40(17) no
O1 C1 C6 119.24(17) no
C2 C1 C6 119.32(17) no
C1 C2 C3 119.96(18) no
C1 C2 C8 121.00(17) no
C3 C2 C8 119.03(17) no
C4 C3 C2 119.83(19) no
C4 C3 H3A 120.1 no
C2 C3 H3A 120.1 no
C3 C4 C5 120.60(19) no
C3 C4 H4A 119.7 no
C5 C4 H4A 119.7 no
C6 C5 C4 120.9(2) no
C6 C5 H5A 119.6 no
C4 C5 H5A 119.6 no
O2 C6 C5 125.51(18) no
O2 C6 C1 115.07(17) no
C5 C6 C1 119.41(18) no
O2 C7 H7A 109.5 no
O2 C7 H7B 109.5 no
H7A C7 H7B 109.5 no
O2 C7 H7C 109.5 no
H7A C7 H7C 109.5 no
H7B C7 H7C 109.5 no
N1 C8 C2 123.93(16) no
N1 C8 H8A 118.0 no
C2 C8 H8A 118.0 no
O3 C9 N2 121.40(17) no
O3 C9 C10 119.24(16) no
N2 C9 C10 119.35(16) no
C15 C10 C11 118.54(18) no
C15 C10 C9 120.02(17) no
C11 C10 C9 121.44(17) no
O4 C11 C12 118.07(19) no
O4 C11 C10 122.61(19) no
C12 C11 C10 119.3(2) no
C13 C12 C11 120.8(2) no
C13 C12 H12A 119.6 no
C11 C12 H12A 119.6 no
C12 C13 C14 120.3(2) no
C12 C13 H13A 119.8 no
C14 C13 H13A 119.8 no
C15 C14 C13 119.7(2) no
C15 C14 H14A 120.1 no
C13 C14 H14A 120.1 no
C14 C15 C10 121.2(2) no
C14 C15 H15A 119.4 no
C10 C15 H15A 119.4 no
O6 C16 C17 115.4(2) no
O6 C16 H16A 108.4 no
C17 C16 H16A 108.4 no
O6 C16 H16B 108.4 no
C17 C16 H16B 108.4 no
H16A C16 H16B 107.5 no
C16 C17 H17A 109.5 no
C16 C17 H17B 109.5 no
H17A C17 H17B 109.5 no
C16 C17 H17C 109.5 no
H17A C17 H17C 109.5 no
H17B C17 H17C 109.5 no

loop_
_geom_bond_atom_site_label_1
_geom_bond_atom_site_label_2
_geom_bond_distance
_geom_bond_publ_flag
V1 N1 2.1029(15) yes
V1 O1 1.8325(14) yes
V1 O3 1.9453(14) yes
V1 O5 1.5762(15) yes
V1 O6 1.7423(13) yes
O1 C1 1.340(2) no
O2 C6 1.356(2) no
O2 C7 1.424(3) no
O3 C9 1.303(2) no
O4 C11 1.353(3) no
O4 H4B 0.8200 no
O6 C16 1.414(2) no
N1 C8 1.293(2) no
N1 N2 1.385(2) no
N2 C9 1.307(2) no
C1 C2 1.397(3) no
C1 C6 1.411(3) no
C2 C3 1.412(3) no
C2 C8 1.427(3) no
C3 C4 1.364(3) no
C3 H3A 0.9300 no
C4 C5 1.390(3) no
C4 H4A 0.9300 no
C5 C6 1.382(3) no
C5 H5A 0.9300 no
C7 H7A 0.9600 no
C7 H7B 0.9600 no
C7 H7C 0.9600 no
C8 H8A 0.9300 no
C9 C10 1.464(3) no
C10 C15 1.399(3) no
C10 C11 1.402(3) no
C11 C12 1.391(3) no
C12 C13 1.373(3) no
C12 H12A 0.9300 no
C13 C14 1.378(3) no
C13 H13A 0.9300 no
C14 C15 1.374(3) no
C14 H14A 0.9300 no
C15 H15A 0.9300 no
C16 C17 1.456(3) no
C16 H16A 0.9700 no
C16 H16B 0.9700 no
C17 H17A 0.9600 no
C17 H17B 0.9600 no
C17 H17C 0.9600 no

loop_
_geom_hbond_atom_site_label_D
_geom_hbond_atom_site_label_H
_geom_hbond_atom_site_label_A
_geom_hbond_site_symmetry_A
_geom_hbond_distance_DH
_geom_hbond_distance_HA
_geom_hbond_distance_DA
_geom_hbond_angle_DHA
O4 H4B N2 . 0.82 1.86 2.581(2) 146.8
C8 H8A O4 2 0.93 2.31 3.236(2) 176.7

loop_
_geom_torsion_atom_site_label_1
_geom_torsion_atom_site_label_2
_geom_torsion_atom_site_label_3
_geom_torsion_atom_site_label_4
_geom_torsion
_geom_torsion_publ_flag
O5 V1 O1 C1 68.39(19) no
O6 V1 O1 C1 -178.79(18) no
O3 V1 O1 C1 -76.1(2) no
N1 V1 O1 C1 -31.50(18) no
O5 V1 O3 C9 -89.56(14) no
O6 V1 O3 C9 161.46(13) no
O1 V1 O3 C9 55.77(18) no
N1 V1 O3 C9 9.46(12) no
O5 V1 O6 C16 -37.9(3) no
O1 V1 O6 C16 -148.3(3) no
O3 V1 O6 C16 63.0(3) no
N1 V1 O6 C16 120.4(3) no
O5 V1 N1 C8 -85.71(17) no
O6 V1 N1 C8 115.25(17) no
O1 V1 N1 C8 19.13(16) no
O3 V1 N1 C8 176.30(17) no
O5 V1 N1 N2 89.16(14) no
O6 V1 N1 N2 -69.88(17) no
O1 V1 N1 N2 -166.00(13) no
O3 V1 N1 N2 -8.83(11) no
C8 N1 N2 C9 -177.68(16) no
V1 N1 N2 C9 6.78(18) no
V1 O1 C1 C2 29.7(3) no
V1 O1 C1 C6 -152.82(15) no
O1 C1 C2 C3 175.72(18) no
C6 C1 C2 C3 -1.8(3) no
O1 C1 C2 C8 -3.0(3) no
C6 C1 C2 C8 179.54(17) no
C1 C2 C3 C4 0.9(3) no
C8 C2 C3 C4 179.6(2) no
C2 C3 C4 C5 0.1(3) no
C3 C4 C5 C6 -0.2(4) no
C7 O2 C6 C5 -1.0(3) no
C7 O2 C6 C1 -179.65(19) no
C4 C5 C6 O2 -179.3(2) no
C4 C5 C6 C1 -0.7(3) no
O1 C1 C6 O2 2.8(3) no
C2 C1 C6 O2 -179.60(17) no
O1 C1 C6 C5 -175.88(18) no
C2 C1 C6 C5 1.7(3) no
N2 N1 C8 C2 178.23(17) no
V1 N1 C8 C2 -6.9(3) no
C1 C2 C8 N1 -5.5(3) no
C3 C2 C8 N1 175.82(19) no
V1 O3 C9 N2 -9.5(2) no
V1 O3 C9 C10 171.59(12) no
N1 N2 C9 O3 1.2(2) no
N1 N2 C9 C10 -179.87(15) no
O3 C9 C10 C15 -3.2(3) no
N2 C9 C10 C15 177.87(17) no
O3 C9 C10 C11 177.21(17) no
N2 C9 C10 C11 -1.8(3) no
C15 C10 C11 O4 -178.9(2) no
C9 C10 C11 O4 0.7(3) no
C15 C10 C11 C12 1.9(3) no
C9 C10 C11 C12 -178.46(19) no
O4 C11 C12 C13 178.7(2) no
C10 C11 C12 C13 -2.0(4) no
C11 C12 C13 C14 0.6(4) no
C12 C13 C14 C15 0.9(3) no
C13 C14 C15 C10 -0.9(3) no
C11 C10 C15 C14 -0.5(3) no
C9 C10 C15 C14 179.89(18) no
V1 O6 C16 C17 14.1(4) no
